data_1100260
loop_
_publ_author_name
'Gr\"ob, Thorsten'
'M\"uller, Christoph'
'Massa, W.'
'Miekisch, Thomas'
'Seybert, Gert'
'Harms, Klaus'
'Dehnicke, Kurt'

_publ_section_title
;
 Die Kristallstrukturen der Phosphanimin-Komplexe [NaI(HNPPh~3~)~3~]
 und [SrI~2~(HNPPh~3~)~2~(THF)~2~] sowie des Natrium-triphenylphosphaniminats
 [NaNPPh~3~]~6~
;
_journal_coden_ASTM ZAACAB
_journal_issue 9
_journal_name_full
;
 Zeitschrift fuer Anorganische und Allgemeine Chemie
;
_journal_page_first 2191
_journal_page_last 2197
_journal_paper_doi 10.1002/1521-3749(200109)627:9<2191::AID-ZAAC2191>3.0.CO;2-T
_journal_volume 627
_journal_year 2001
_chemical_formula_moiety
;
C54 H48 I1 N3 Na1 P3,0.5(C4 H8 O1)
;
_chemical_formula_sum 'C56 H52 I N3 Na O0.5 P3'
_chemical_name_systematic
;
Iodo-tris(triphenylphosphineimine)-sodium tetrahydrofuran solvate
;
_space_group_IT_number 165
_symmetry_cell_setting hexagonal
_symmetry_Int_Tables_number 165
_symmetry_space_group_name_Hall '-P 3 2"c'
_symmetry_space_group_name_H-M 'P -3 c 1'
_cell_angle_alpha 90
_cell_angle_beta 90
_cell_angle_gamma 120
_cell_formula_units_Z 4
_cell_length_a 15.3323(4)
_cell_length_b 15.3323(4)
_cell_length_c 25.4556(14)
_cell_volume 5182.372
_diffrn_ambient_temperature 193
_exptl_crystal_colour colorless.
_exptl_crystal_density_diffrn 1.305
_exptl_crystal_description prism
_refine_ls_R_factor_gt 4.17
_refine_ls_wR_factor_gt 4.17
_cod_original_formula_sum 'C56 H52 I1 N3 Na1 O0.5 P3'
_cod_database_code 1100260

loop_
_symmetry_equiv_pos_site_id
_symmetry_equiv_pos_as_xyz
1 x,y,z
2 -y,x-y,z
3 -x+y,-x,z
4 y,x,1/2-z
5 -x+y,y,1/2+z
6 x,x-y,1/2+z
7 -x,-y,-z
8 y,-x+y,-z
9 x-y,x,-z
10 -y,-x,-1/2+z
11 x-y,-y,-1/2-z
12 -x,-x+y,-1/2-z

loop_
_atom_site_label
_atom_site_type_symbol
_atom_site_fract_x
_atom_site_fract_y
_atom_site_fract_z
I1 I 0.33330 0.66670 0.58337(2)
Na1 Na 0.33330 0.66670 0.45926(9)
P1 P 0.25664(7) 0.42883(7) 0.39005(4)
N1 N 0.3303(3) 0.5201(2) 0.42513(14)
H1 H 0.387(4) 0.524(4) 0.424(2)
C1 C 0.2831(3) 0.4454(3) 0.32088(15)
C2 C 0.3531(4) 0.5393(4) 0.30275(19)
H2 H 0.38750 0.59290 0.32700
C3 C 0.3741(6) 0.5568(5) 0.2498(2)
H3 H 0.42350 0.62190 0.23810
C4 C 0.3254(6) 0.4827(6) 0.2149(2)
H4 H 0.33910 0.49640 0.17850
C5 C 0.2561(7) 0.3874(5) 0.2307(2)
H5 H 0.22300 0.33490 0.20570
C6 C 0.2347(5) 0.3685(4) 0.28500(17)
H6 H 0.18700 0.30280 0.29670
C7 C 0.1336(3) 0.4114(2) 0.39967(14)
C8 C 0.0669(3) 0.3959(3) 0.3608(2)
H7 H 0.08430 0.39190 0.32540
C9 C -0.0275(4) 0.3858(4) 0.3719(3)
H8 H -0.07340 0.37550 0.34430
C10 C -0.0523(4) 0.3909(4) 0.4226(4)
H9 H -0.11560 0.38540 0.43010
C11 C 0.0119(4) 0.4040(3) 0.4634(3)
H10 H -0.00700 0.40600 0.49870
C12 C 0.1044(3) 0.4141(3) 0.45182(18)
H11 H 0.14950 0.42320 0.47970
C13 C 0.2505(3) 0.3101(2) 0.40493(13)
C14 C 0.1654(3) 0.2247(3) 0.4198(3)
H12 H 0.10320 0.22410 0.42120
C15 C 0.1686(4) 0.1388(3) 0.4328(3)
H13 H 0.10840 0.08010 0.44330
C16 C 0.2560(4) 0.1367(3) 0.4309(2)
H14 H 0.25730 0.07700 0.43960
C17 C 0.3409(3) 0.2206(3) 0.41652(18)
H15 H 0.40270 0.22030 0.41500
C18 C 0.3388(3) 0.3075(3) 0.40395(17)
H16 H 0.39960 0.36640 0.39450
O1 O 0.00000 0.154(2) 0.25000
C19 C -0.0396(19) 0.072(3) 0.2923(11)
H17 H -0.11400 0.03560 0.29420
H18 H -0.01160 0.10000 0.32730
C20 C 0.00000 0.00000 0.2722(17)
N1A* N 0.4799(3) 0.8102(2) 0.42513(14)
P1A* P 0.57117(7) 0.82781(7) 0.39005(4)
C1A* C 0.5546(3) 0.8377(3) 0.32088(15)
C2A* C 0.4607(4) 0.8138(4) 0.30275(19)
H2A* H 0.40710 0.79460 0.32700
C3A* C 0.4432(6) 0.8173(5) 0.2498(2)
H3A* H 0.37810 0.80160 0.23810
C4A* C 0.5173(6) 0.8427(6) 0.2149(2)
H4A* H 0.50360 0.84270 0.17850
C5A* C 0.6126(7) 0.8687(5) 0.2307(2)
H5A* H 0.66510 0.88810 0.20570
C6A* C 0.6315(5) 0.8662(4) 0.28500(17)
H6A* H 0.69720 0.88420 0.29670
C7A* C 0.5886(3) 0.7222(2) 0.39967(14)
C8A* C 0.6041(3) 0.6710(3) 0.3608(2)
H7A* H 0.60810 0.69240 0.32540
C9A* C 0.6142(4) 0.5867(4) 0.3719(3)
H8A* H 0.62450 0.55110 0.34430
C10A* C 0.6091(4) 0.5568(4) 0.4226(4)
H9A* H 0.61460 0.49900 0.43010
C11A* C 0.5960(4) 0.6079(3) 0.4634(3)
H10A* H 0.59400 0.58700 0.49870
C12A* C 0.5859(3) 0.6903(3) 0.45182(18)
H11A* H 0.57680 0.72630 0.47970
C13A* C 0.6899(3) 0.9404(2) 0.40493(13)
C14A* C 0.7753(3) 0.9407(3) 0.4198(3)
H12A* H 0.77590 0.87910 0.42120
C15A* C 0.8612(4) 1.0298(3) 0.4328(3)
H13A* H 0.91990 1.02830 0.44330
C16A* C 0.8633(4) 1.1193(3) 0.4309(2)
H14A* H 0.92300 1.18030 0.43960
C17A* C 0.7794(3) 1.1203(3) 0.41652(18)
H15A* H 0.77970 1.18240 0.41500
C18A* C 0.6925(3) 1.0313(3) 0.40395(17)
H16A* H 0.63360 1.03320 0.39450
H1A* H 0.476(4) 0.863(4) 0.424(2)
N1B* N 0.1898(3) 0.6697(2) 0.42513(14)
P1B* P 0.17219(7) 0.74336(7) 0.39005(4)
C1B* C 0.1623(3) 0.7169(3) 0.32088(15)
C2B* C 0.1862(4) 0.6469(4) 0.30275(19)
H2B* H 0.20540 0.61250 0.32700
C3B* C 0.1827(6) 0.6259(5) 0.2498(2)
H3B* H 0.19840 0.57650 0.23810
C4B* C 0.1573(6) 0.6746(6) 0.2149(2)
H4B* H 0.15730 0.66090 0.17850
C5B* C 0.1313(7) 0.7439(5) 0.2307(2)
H5B* H 0.11190 0.77700 0.20570
C6B* C 0.1338(5) 0.7653(4) 0.28500(17)
H6B* H 0.11580 0.81300 0.29670
C7B* C 0.2778(3) 0.8664(2) 0.39967(14)
C8B* C 0.3290(3) 0.9331(3) 0.3608(2)
H7B* H 0.30760 0.91570 0.32540
C9B* C 0.4133(4) 1.0275(4) 0.3719(3)
H8B* H 0.44890 1.07340 0.34430
C10B* C 0.4432(4) 1.0523(4) 0.4226(4)
H9B* H 0.50100 1.11560 0.43010
C11B* C 0.3921(4) 0.9881(3) 0.4634(3)
H10B* H 0.41300 1.00700 0.49870
C12B* C 0.3097(3) 0.8956(3) 0.45182(18)
H11B* H 0.27370 0.85050 0.47970
C13B* C 0.0596(3) 0.7495(2) 0.40493(13)
C14B* C 0.0593(3) 0.8346(3) 0.4198(3)
H12B* H 0.12090 0.89680 0.42120
C15B* C -0.0298(4) 0.8314(3) 0.4328(3)
H13B* H -0.02830 0.89160 0.44330
C16B* C -0.1193(4) 0.7440(3) 0.4309(2)
H14B* H -0.18030 0.74270 0.43960
C17B* C -0.1203(3) 0.6591(3) 0.41652(18)
H15B* H -0.18240 0.59730 0.41500
C18B* C -0.0313(3) 0.6612(3) 0.40395(17)
H16B* H -0.03320 0.60040 0.39450
H1B* H 0.137(4) 0.613(4) 0.424(2)
C19B C 0.1116(19) 0.0396(30) 0.2923(11)
O1B O 0.15400 0.000(2) 0.25000
C19C C 0.0720(19) -0.0396(30) 0.2077(11)
H17C H 0.03560 -0.11400 0.20580
H18C H 0.10000 -0.01160 0.17270
C20C C 0.00000 0.00000 0.2278(17)
C19K* C 0.0396(19) 0.1116(30) 0.2077(11)
H17K* H 0.11400 0.14960 0.20580
H18K* H 0.01160 0.11160 0.17270
C19J* C -0.1116(19) -0.072(3) 0.2077(11)
O1J* O -0.15400 -0.154(2) 0.25000
C19A C -0.0720(19) -0.1116(30) 0.2923(11)
H17A H -0.03560 -0.14960 0.29420
H18A H -0.10000 -0.11160 0.32730
H17J* H -0.14960 -0.03560 0.20580
H18J* H -0.11160 -0.10000 0.17270
H17B H 0.14960 0.11400 0.29420
H18B H 0.11160 0.01160 0.32730

loop_
_atom_type_symbol
_atom_type_radius_bond
C 0.68
H 0.23
I 1.40
N 0.68
Na 1.37
O 0.68
P 1.05
